data_4064462
loop_
_publ_author_name
'Dai, Huei-Fang'
'Chen, Chia-Hsiang'
'Chen, Chi-Shian'
'Yeh, Wen-Yann'

_publ_section_title
;
 Synthesis and Characterization of the Triple Cluster
 (Cp3Fe4(CO)4(C5H4CH&#x2550;NCH2CH2))3N and Its Function as a Tripodal
 Tetradentate Ligand
;
_journal_issue 10
_journal_name_full Organometallics
_journal_page_first 2889
_journal_paper_doi 10.1021/om200123v
_journal_volume 30
_journal_year 2011
_chemical_formula_moiety 'C162 H144 Cl3 Cu3 Fe24 N8 O24'
_chemical_formula_sum 'C162 H144 Cl3 Cu3 Fe24 N8 O24'
_chemical_formula_weight 4224.22
_chemical_name_systematic
;
 ?
;
_space_group_IT_number 14
_symmetry_cell_setting monoclinic
_symmetry_space_group_name_Hall '-P 2ybc'
_symmetry_space_group_name_H-M 'P 1 21/c 1'
_atom_sites_solution_hydrogens geom
_atom_sites_solution_primary direct
_atom_sites_solution_secondary difmap
_audit_creation_method SHELXL-97
_cell_angle_alpha 90.00
_cell_angle_beta 100.934(3)
_cell_angle_gamma 90.00
_cell_formula_units_Z 2
_cell_length_a 21.6248(11)
_cell_length_b 23.0879(12)
_cell_length_c 16.7075(9)
_cell_measurement_reflns_used 0
_cell_measurement_temperature 200(2)
_cell_measurement_theta_max 0
_cell_measurement_theta_min 0
_cell_volume 8190.1(7)
_computing_molecular_graphics 'Ortep-3 for Windows (Farrugia, 1997)'
_computing_publication_material 'WinGX publication routines (Farrugia, 1999)'
_computing_structure_refinement 'SHELXL-97 (Sheldrick, 1997)'
_computing_structure_solution 'SHELXS-86 (Sheldrick, 1986)'
_diffrn_ambient_temperature 200(2)
_diffrn_measured_fraction_theta_full 0.976
_diffrn_measured_fraction_theta_max 0.976
_diffrn_radiation_monochromator graphite
_diffrn_radiation_source 'fine-focus sealed tube'
_diffrn_radiation_type MoK\a
_diffrn_radiation_wavelength 0.71073
_diffrn_reflns_av_R_equivalents 0.0976
_diffrn_reflns_av_sigmaI/netI 0.1350
_diffrn_reflns_limit_h_max 25
_diffrn_reflns_limit_h_min -25
_diffrn_reflns_limit_k_max 27
_diffrn_reflns_limit_k_min -26
_diffrn_reflns_limit_l_max 19
_diffrn_reflns_limit_l_min -19
_diffrn_reflns_number 53633
_diffrn_reflns_theta_full 25.02
_diffrn_reflns_theta_max 25.02
_diffrn_reflns_theta_min 0.96
_exptl_absorpt_coefficient_mu 2.545
_exptl_absorpt_correction_T_max 0.9050
_exptl_absorpt_correction_T_min 0.4695
_exptl_absorpt_correction_type multi-scan
_exptl_crystal_colour black
_exptl_crystal_density_diffrn 1.713
_exptl_crystal_density_method 'not measured'
_exptl_crystal_description prism
_exptl_crystal_F_000 4252
_exptl_crystal_size_max 0.35
_exptl_crystal_size_mid 0.12
_exptl_crystal_size_min 0.04
_refine_diff_density_max 1.990
_refine_diff_density_min -1.704
_refine_diff_density_rms 0.139
_refine_ls_extinction_method none
_refine_ls_goodness_of_fit_ref 1.012
_refine_ls_hydrogen_treatment fixed
_refine_ls_matrix_type full
_refine_ls_number_parameters 1007
_refine_ls_number_reflns 14121
_refine_ls_number_restraints 0
_refine_ls_restrained_S_all 1.012
_refine_ls_R_factor_all 0.1478
_refine_ls_R_factor_gt 0.0745
_refine_ls_shift/su_max 0.015
_refine_ls_shift/su_mean 0.001
_refine_ls_structure_factor_coef Fsqd
_refine_ls_weighting_details 'calc w=1/[\s^2^(Fo^2^)+(0.1027P)^2^+0.0000P] where P=(Fo^2^+2Fc^2^)/3'
_refine_ls_weighting_scheme calc
_refine_ls_wR_factor_gt 0.1845
_refine_ls_wR_factor_ref 0.2088
_reflns_number_gt 7497
_reflns_number_total 14121
_reflns_threshold_expression >2sigma(I)
_cod_data_source_file om200123v_si_002.cif
_cod_data_source_block a10353
_cod_original_sg_symbol_H-M 'P 21/c'
_cod_database_code 4064462

loop_
_symmetry_equiv_pos_as_xyz
'x, y, z'
'-x, y+1/2, -z+1/2'
'-x, -y, -z'
'x, -y-1/2, z-1/2'

loop_
_atom_site_label
_atom_site_type_symbol
_atom_site_fract_x
_atom_site_fract_y
_atom_site_fract_z
_atom_site_U_iso_or_equiv
_atom_site_adp_type
_atom_site_occupancy
_atom_site_symmetry_multiplicity
_atom_site_calc_flag
_atom_site_refinement_flags
Cl1 Cl 0.0000 0.5000 0.5000 0.083(3) Uani 0.60 2 d SP
Cl1' Cl 0.0017(8) 0.5167(10) 0.3836(12) 0.098(7) Uani 0.20 1 d P
Cl2 Cl 0.0532(4) 0.0025(3) 0.2217(6) 0.108(3) Uani 0.50 1 d P
Cl3 Cl 0.2355(4) 0.0503(4) 0.3041(4) 0.102(3) Uani 0.50 1 d P
Cu2 Cu 0.1446(2) 0.02529(16) 0.2630(2) 0.0909(12) Uani 0.50 1 d P
C1 C 0.3567(5) 0.7829(4) 0.4439(6) 0.041(3) Uani 1 1 d .
C2 C 0.4422(4) 0.7985(4) 0.6081(7) 0.039(3) Uani 1 1 d .
C3 C 0.4728(5) 0.8608(6) 0.4641(7) 0.060(3) Uani 1 1 d .
C4 C 0.3615(4) 0.8989(4) 0.5313(6) 0.037(2) Uani 1 1 d .
C5 C 0.3723(4) 1.0606(4) 0.9376(6) 0.035(2) Uani 1 1 d .
C6 C 0.3246(9) 0.9588(8) 1.0203(7) 0.114(7) Uani 1 1 d .
C7 C 0.2786(6) 1.0812(6) 1.0500(8) 0.081(5) Uani 1 1 d .
C8 C 0.2356(5) 1.0266(6) 0.8861(7) 0.071(4) Uani 1 1 d .
C9 C -0.0002(4) 0.7934(4) 0.7787(6) 0.030(2) Uani 1 1 d .
C10 C 0.0937(4) 0.6993(4) 0.7597(5) 0.024(2) Uani 1 1 d .
C11 C -0.0324(4) 0.7024(4) 0.6385(5) 0.031(2) Uani 1 1 d .
C12 C 0.0607(4) 0.7964(4) 0.6273(5) 0.028(2) Uani 1 1 d .
C13 C 0.1421(5) 0.9975(4) 0.4641(6) 0.045(3) Uani 1 1 d .
H13A H 0.1815 1.0096 0.4469 0.053 Uiso 1 1 calc R
H13B H 0.1062 1.0143 0.4253 0.053 Uiso 1 1 calc R
C14 C 0.1372(4) 0.9307(4) 0.4623(5) 0.037(2) Uani 1 1 d .
H14A H 0.0951 0.9190 0.4718 0.044 Uiso 1 1 calc R
H14B H 0.1417 0.9164 0.4079 0.044 Uiso 1 1 calc R
C15 C 0.2112(4) 0.8570(4) 0.5052(6) 0.035(2) Uani 1 1 d .
H15 H 0.1989 0.8435 0.4507 0.042 Uiso 1 1 calc R
C16 C 0.2569(4) 0.8234(4) 0.5609(5) 0.029(2) Uani 1 1 d .
C17 C 0.2725(4) 0.7637(4) 0.5492(6) 0.040(3) Uani 1 1 d .
H17 H 0.2530 0.7388 0.5022 0.048 Uiso 1 1 calc R
C18 C 0.3188(5) 0.7459(5) 0.6152(7) 0.048(3) Uani 1 1 d .
H18 H 0.3375 0.7062 0.6238 0.057 Uiso 1 1 calc R
C19 C 0.3310(5) 0.7923(5) 0.6694(6) 0.048(3) Uani 1 1 d .
H19 H 0.3612 0.7916 0.7227 0.058 Uiso 1 1 calc R
C20 C 0.2945(5) 0.8418(5) 0.6359(6) 0.043(3) Uani 1 1 d .
H20 H 0.2936 0.8807 0.6620 0.052 Uiso 1 1 calc R
C21 C 0.4597(7) 0.6931(6) 0.4987(10) 0.075(4) Uani 1 1 d .
H21 H 0.4336 0.6643 0.5222 0.091 Uiso 1 1 calc R
C22 C 0.4515(7) 0.7107(6) 0.4190(9) 0.069(4) Uani 1 1 d .
H22 H 0.4174 0.6975 0.3736 0.083 Uiso 1 1 calc R
C23 C 0.4998(9) 0.7466(8) 0.4120(13) 0.106(6) Uani 1 1 d .
H23 H 0.5058 0.7651 0.3600 0.127 Uiso 1 1 calc R
C24 C 0.5391(9) 0.7540(11) 0.486(2) 0.143(12) Uani 1 1 d .
H24 H 0.5784 0.7778 0.4960 0.171 Uiso 1 1 calc R
C25 C 0.5175(9) 0.7208(9) 0.5406(13) 0.115(8) Uani 1 1 d .
H25 H 0.5379 0.7154 0.5991 0.138 Uiso 1 1 calc R
C26 C 0.4849(7) 0.9622(6) 0.5934(9) 0.071(4) Uani 1 1 d .
H26 H 0.4732 0.9958 0.5559 0.086 Uiso 1 1 calc R
C27 C 0.5358(6) 0.9260(7) 0.5927(9) 0.076(4) Uani 1 1 d .
H27 H 0.5678 0.9291 0.5568 0.091 Uiso 1 1 calc R
C28 C 0.5352(8) 0.8853(6) 0.6563(11) 0.091(6) Uani 1 1 d .
H28 H 0.5670 0.8544 0.6754 0.110 Uiso 1 1 calc R
C29 C 0.4817(9) 0.9014(9) 0.6921(8) 0.094(5) Uani 1 1 d .
H29 H 0.4693 0.8810 0.7395 0.113 Uiso 1 1 calc R
C30 C 0.4517(7) 0.9447(7) 0.6551(9) 0.073(4) Uani 1 1 d .
H30 H 0.4140 0.9641 0.6695 0.087 Uiso 1 1 calc R
C31 C 0.3558(12) 0.9421(7) 0.3670(9) 0.096(5) Uani 1 1 d .
H31 H 0.3602 0.9819 0.3908 0.115 Uiso 1 1 calc R
C32 C 0.3065(7) 0.9104(13) 0.3594(10) 0.115(9) Uani 1 1 d .
H32 H 0.2676 0.9222 0.3795 0.138 Uiso 1 1 calc R
C33 C 0.3114(15) 0.8635(10) 0.3244(13) 0.182(17) Uani 1 1 d .
H33 H 0.2783 0.8334 0.3071 0.218 Uiso 1 1 calc R
C34 C 0.3761(14) 0.8667(10) 0.3050(9) 0.131(9) Uani 1 1 d .
H34 H 0.3962 0.8389 0.2717 0.157 Uiso 1 1 calc R
C35 C 0.3976(8) 0.9158(11) 0.3336(11) 0.102(7) Uani 1 1 d .
H35 H 0.4394 0.9323 0.3284 0.122 Uiso 1 1 calc R
C36 C 0.1793(4) 1.0722(4) 0.5683(6) 0.038(2) Uani 1 1 d .
H36A H 0.1651 1.0924 0.6140 0.045 Uiso 1 1 calc R
H36B H 0.1738 1.0988 0.5210 0.045 Uiso 1 1 calc R
C37 C 0.2489(5) 1.0549(4) 0.5934(6) 0.042(3) Uani 1 1 d .
H37A H 0.2638 1.0391 0.5454 0.051 Uiso 1 1 calc R
H37B H 0.2742 1.0898 0.6118 0.051 Uiso 1 1 calc R
C38 C 0.3060(4) 1.0176(4) 0.7162(6) 0.035(2) Uani 1 1 d .
H38 H 0.3314 1.0510 0.7156 0.042 Uiso 1 1 calc R
C39 C 0.3234(4) 0.9774(4) 0.7818(6) 0.032(2) Uani 1 1 d .
C40 C 0.3854(5) 0.9718(4) 0.8319(6) 0.042(3) Uani 1 1 d .
H40 H 0.4230 0.9958 0.8269 0.050 Uiso 1 1 calc R
C41 C 0.3850(5) 0.9258(4) 0.8866(6) 0.052(3) Uani 1 1 d .
H41 H 0.4220 0.9113 0.9268 0.063 Uiso 1 1 calc R
C42 C 0.3214(5) 0.9018(4) 0.8730(5) 0.048(3) Uani 1 1 d .
H42 H 0.3072 0.8683 0.9028 0.057 Uiso 1 1 calc R
C43 C 0.2835(5) 0.9336(4) 0.8094(6) 0.046(3) Uani 1 1 d .
H43 H 0.2380 0.9265 0.7864 0.055 Uiso 1 1 calc R
C44 C 0.4462(8) 1.0758(9) 1.0891(10) 0.097(6) Uani 1 1 d .
H44 H 0.4708 1.0997 1.0561 0.117 Uiso 1 1 calc R
C45 C 0.4500(7) 1.0142(8) 1.0989(10) 0.089(5) Uani 1 1 d .
H45 H 0.4777 0.9882 1.0732 0.107 Uiso 1 1 calc R
C46 C 0.4121(9) 0.9966(8) 1.1507(9) 0.097(6) Uani 1 1 d .
H46 H 0.4070 0.9562 1.1703 0.117 Uiso 1 1 calc R
C47 C 0.3847(9) 1.0475(10) 1.1751(8) 0.116(7) Uani 1 1 d .
H47 H 0.3548 1.0489 1.2139 0.139 Uiso 1 1 calc R
C48 C 0.4041(10) 1.0965(8) 1.1342(11) 0.112(7) Uani 1 1 d .
H48 H 0.3926 1.1379 1.1411 0.135 Uiso 1 1 calc R
C49 C 0.1434(10) 1.0315(10) 0.9936(14) 0.154(8) Uiso 1 1 d .
H49 H 0.1172 1.0649 0.9684 0.185 Uiso 1 1 calc R
C50 C 0.1727(7) 1.0187(7) 1.0731(11) 0.101(5) Uiso 1 1 d .
H50 H 0.1803 1.0525 1.1112 0.121 Uiso 1 1 d R
C51 C 0.2066(8) 0.9742(8) 1.0932(12) 0.120(6) Uiso 1 1 d .
H51 H 0.2261 0.9602 1.1490 0.144 Uiso 1 1 d R
C52 C 0.1848(7) 0.9403(7) 1.0101(9) 0.092(5) Uiso 1 1 d .
H52 H 0.1888 0.8984 0.9967 0.110 Uiso 1 1 d R
C53 C 0.1526(8) 0.9736(8) 0.9665(11) 0.110(6) Uiso 1 1 d .
H53 H 0.1374 0.9647 0.9074 0.132 Uiso 1 1 d R
C54 C 0.2132(8) 1.1464(8) 0.8801(13) 0.135(8) Uani 1 1 d .
H54 H 0.1677 1.1360 0.8633 0.162 Uiso 1 1 d R
C55 C 0.2562(10) 1.1389(6) 0.8258(10) 0.098(6) Uani 1 1 d .
H55 H 0.2447 1.1203 0.7709 0.118 Uiso 1 1 calc R
C56 C 0.3147(9) 1.1571(7) 0.8585(13) 0.100(6) Uani 1 1 d .
H56 H 0.3527 1.1568 0.8325 0.120 Uiso 1 1 calc R
C57 C 0.3099(9) 1.1806(6) 0.9401(13) 0.109(6) Uani 1 1 d .
H57 H 0.3439 1.2001 0.9800 0.131 Uiso 1 1 calc R
C58 C 0.2469(10) 1.1752(8) 0.9452(11) 0.134(8) Uani 1 1 d .
H58 H 0.2290 1.1881 0.9933 0.161 Uiso 1 1 calc R
C59 C 0.0816(4) 1.0212(4) 0.5699(6) 0.037(2) Uani 1 1 d .
H59A H 0.0534 0.9926 0.5372 0.044 Uiso 1 1 calc R
H59B H 0.0630 1.0601 0.5574 0.044 Uiso 1 1 calc R
C60 C 0.0849(4) 1.0086(4) 0.6587(6) 0.036(2) Uani 1 1 d .
H60A H 0.1077 1.0404 0.6916 0.043 Uiso 1 1 calc R
H60B H 0.0417 1.0071 0.6703 0.043 Uiso 1 1 calc R
C61 C 0.0968(4) 0.9239(4) 0.7363(5) 0.031(2) Uani 1 1 d .
H61 H 0.0608 0.9377 0.7555 0.037 Uiso 1 1 calc R
C62 C 0.1260(4) 0.8701(4) 0.7695(6) 0.030(2) Uani 1 1 d .
C63 C 0.1664(4) 0.8339(4) 0.7369(5) 0.025(2) Uani 1 1 d .
H63 H 0.1818 0.8406 0.6849 0.030 Uiso 1 1 calc R
C64 C 0.1841(4) 0.7860(4) 0.7922(6) 0.039(3) Uani 1 1 d .
H64 H 0.2142 0.7542 0.7858 0.047 Uiso 1 1 calc R
C65 C 0.1519(4) 0.7928(4) 0.8574(6) 0.041(3) Uani 1 1 d .
H65 H 0.1555 0.7664 0.9055 0.050 Uiso 1 1 calc R
C66 C 0.1161(4) 0.8441(4) 0.8459(5) 0.036(2) Uani 1 1 d .
H66 H 0.0901 0.8605 0.8839 0.043 Uiso 1 1 calc R
C67 C -0.0433(5) 0.7027(5) 0.8596(6) 0.045(3) Uani 1 1 d .
H67 H -0.0549 0.7360 0.8921 0.054 Uiso 1 1 calc R
C68 C 0.0159(5) 0.6705(4) 0.8758(6) 0.043(3) Uani 1 1 d .
H68 H 0.0520 0.6772 0.9219 0.051 Uiso 1 1 calc R
C69 C 0.0112(5) 0.6262(4) 0.8164(6) 0.038(2) Uani 1 1 d .
H69 H 0.0442 0.5964 0.8127 0.045 Uiso 1 1 calc R
C70 C -0.0478(5) 0.6305(5) 0.7639(7) 0.050(3) Uani 1 1 d .
H70 H -0.0634 0.6045 0.7166 0.060 Uiso 1 1 calc R
C71 C -0.0822(5) 0.6770(5) 0.7898(7) 0.051(3) Uani 1 1 d .
H71 H -0.1257 0.6894 0.7641 0.062 Uiso 1 1 calc R
C72 C 0.1007(9) 0.6314(5) 0.6207(8) 0.071(4) Uani 1 1 d .
H72 H 0.1072 0.5983 0.6600 0.085 Uiso 1 1 calc R
C73 C 0.0472(7) 0.6401(6) 0.5611(11) 0.081(5) Uani 1 1 d .
H73 H 0.0097 0.6142 0.5472 0.098 Uiso 1 1 calc R
C74 C 0.0594(7) 0.6907(6) 0.5207(6) 0.062(4) Uani 1 1 d .
H74 H 0.0323 0.7081 0.4714 0.074 Uiso 1 1 calc R
C75 C 0.1193(6) 0.7090(6) 0.5582(8) 0.061(3) Uani 1 1 d .
H75 H 0.1415 0.7436 0.5413 0.073 Uiso 1 1 calc R
C76 C 0.1422(6) 0.6748(7) 0.6185(8) 0.069(4) Uani 1 1 d .
H76 H 0.1844 0.6786 0.6547 0.082 Uiso 1 1 calc R
C77 C -0.1000(6) 0.8394(8) 0.6704(7) 0.074(5) Uani 1 1 d .
H77 H -0.1155 0.8484 0.7217 0.089 Uiso 1 1 calc R
C78 C -0.1202(5) 0.7953(6) 0.6144(12) 0.071(4) Uani 1 1 d .
H78 H -0.1525 0.7652 0.6195 0.086 Uiso 1 1 calc R
C79 C -0.0902(7) 0.8009(8) 0.5520(9) 0.077(4) Uani 1 1 d .
H79 H -0.0966 0.7743 0.5038 0.093 Uiso 1 1 calc R
C80 C -0.0539(7) 0.8435(7) 0.5599(10) 0.073(4) Uani 1 1 d .
H80 H -0.0284 0.8560 0.5189 0.088 Uiso 1 1 calc R
C81 C -0.0547(7) 0.8717(5) 0.6343(13) 0.094(6) Uani 1 1 d .
H81 H -0.0326 0.9084 0.6547 0.113 Uiso 1 1 calc R
N1 N 0.1415(3) 1.0192(3) 0.5467(5) 0.0316(19) Uani 1 1 d .
N2 N 0.1865(3) 0.9038(3) 0.5254(5) 0.035(2) Uani 1 1 d .
N3 N 0.2590(3) 1.0115(3) 0.6591(5) 0.0295(18) Uani 1 1 d .
N4 N 0.1174(3) 0.9529(3) 0.6831(4) 0.0259(17) Uani 1 1 d .
O1 O 0.3226(3) 0.7497(3) 0.4011(4) 0.054(2) Uani 1 1 d .
O2 O 0.4620(3) 0.7718(3) 0.6707(5) 0.056(2) Uani 1 1 d .
O3 O 0.5161(4) 0.8782(4) 0.4325(5) 0.075(3) Uani 1 1 d .
O4 O 0.3313(3) 0.9402(3) 0.5439(4) 0.0516(19) Uani 1 1 d .
O5 O 0.4178(3) 1.0801(3) 0.9146(4) 0.0452(18) Uani 1 1 d .
O6 O 0.3386(8) 0.9105(4) 1.0480(5) 0.157(7) Uani 1 1 d .
O7 O 0.2653(4) 1.1144(5) 1.1002(6) 0.114(4) Uani 1 1 d .
O8 O 0.1928(4) 1.0244(4) 0.8268(6) 0.091(3) Uani 1 1 d .
O9 O -0.0181(3) 0.8222(3) 0.8280(4) 0.0350(16) Uani 1 1 d .
O10 O 0.1354(3) 0.6700(2) 0.7983(4) 0.0312(15) Uani 1 1 d .
O11 O -0.0737(3) 0.6740(3) 0.6003(4) 0.0379(17) Uani 1 1 d .
O12 O 0.0804(3) 0.8272(3) 0.5802(4) 0.0367(16) Uani 1 1 d .
Fe1 Fe 0.35452(6) 0.81543(6) 0.55477(8) 0.0316(3) Uani 1 1 d .
Fe2 Fe 0.44749(7) 0.78328(7) 0.49410(10) 0.0454(4) Uani 1 1 d .
Fe3 Fe 0.45121(7) 0.87694(6) 0.57025(9) 0.0416(4) Uani 1 1 d .
Fe4 Fe 0.38089(7) 0.86571(6) 0.43090(9) 0.0422(4) Uani 1 1 d .
Fe5 Fe 0.32028(7) 0.99080(6) 0.90842(8) 0.0400(4) Uani 1 1 d .
Fe6 Fe 0.35768(8) 1.03765(7) 1.04610(9) 0.0562(5) Uani 1 1 d .
Fe7 Fe 0.24472(11) 1.00835(11) 1.00233(13) 0.1067(10) Uani 1 1 d .
Fe8 Fe 0.28672(7) 1.09245(7) 0.93520(10) 0.0508(5) Uani 1 1 d .
Fe9 Fe 0.08502(6) 0.78553(5) 0.74876(7) 0.0232(3) Uani 1 1 d .
Fe10 Fe 0.00363(6) 0.70784(5) 0.75914(7) 0.0241(3) Uani 1 1 d .
Fe11 Fe 0.05831(6) 0.71068(5) 0.64013(7) 0.0262(3) Uani 1 1 d .
Fe12 Fe -0.02255(6) 0.78769(5) 0.65704(8) 0.0259(3) Uani 1 1 d .
Cu1 Cu 0.19195(5) 0.95033(5) 0.62806(7) 0.0294(3) Uani 1 1 d .

loop_
_atom_site_aniso_label
_atom_site_aniso_U_11
_atom_site_aniso_U_22
_atom_site_aniso_U_33
_atom_site_aniso_U_23
_atom_site_aniso_U_13
_atom_site_aniso_U_12
Cl1 0.056(5) 0.043(4) 0.167(9) -0.027(5) 0.062(5) -0.024(4)
Cl1' 0.057(11) 0.148(19) 0.092(14) 0.019(13) 0.023(10) -0.060(12)
Cl2 0.149(7) 0.032(4) 0.182(9) -0.032(4) 0.129(7) -0.019(4)
Cl3 0.106(6) 0.144(8) 0.070(5) 0.048(5) 0.051(5) 0.046(5)
Cu2 0.135(3) 0.079(2) 0.073(2) 0.0174(19) 0.058(2) 0.043(2)
C1 0.033(6) 0.045(7) 0.046(7) -0.002(5) 0.008(5) 0.002(5)
C2 0.025(6) 0.033(6) 0.057(7) -0.001(5) 0.003(5) 0.002(5)
C3 0.047(7) 0.093(10) 0.042(7) -0.010(7) 0.019(6) -0.018(7)
C4 0.037(6) 0.035(6) 0.040(6) -0.002(5) 0.010(5) 0.004(5)
C5 0.030(6) 0.036(6) 0.036(6) -0.010(5) -0.005(5) -0.007(5)
C6 0.21(2) 0.126(15) 0.013(6) -0.028(8) 0.028(9) -0.106(14)
C7 0.071(9) 0.120(12) 0.064(9) -0.061(9) 0.038(7) -0.057(8)
C8 0.026(6) 0.139(12) 0.048(8) -0.051(8) 0.005(6) -0.018(7)
C9 0.027(5) 0.032(6) 0.027(5) 0.004(5) -0.005(4) 0.005(4)
C10 0.026(5) 0.030(5) 0.019(5) -0.004(4) 0.008(4) -0.010(4)
C11 0.036(6) 0.029(5) 0.024(5) 0.007(4) -0.006(5) 0.005(5)
C12 0.022(5) 0.038(6) 0.023(5) -0.008(5) 0.004(4) -0.001(4)
C13 0.039(6) 0.054(7) 0.036(6) 0.013(5) -0.005(5) 0.006(5)
C14 0.035(6) 0.049(7) 0.023(5) 0.006(5) -0.005(4) 0.008(5)
C15 0.035(6) 0.026(6) 0.041(6) -0.008(5) 0.001(5) -0.003(5)
C16 0.023(5) 0.038(6) 0.027(5) -0.001(4) 0.005(4) -0.007(4)
C17 0.040(6) 0.026(6) 0.055(7) -0.006(5) 0.009(5) -0.015(5)
C18 0.035(6) 0.043(7) 0.062(8) 0.022(6) 0.003(6) 0.010(5)
C19 0.052(7) 0.069(8) 0.023(6) 0.012(6) 0.005(5) 0.007(6)
C20 0.043(6) 0.054(7) 0.034(6) -0.003(5) 0.012(5) 0.002(6)
C21 0.079(11) 0.058(9) 0.092(12) -0.007(8) 0.023(9) 0.038(8)
C22 0.083(10) 0.059(9) 0.067(10) -0.027(7) 0.018(8) 0.014(8)
C23 0.107(14) 0.100(14) 0.139(18) -0.014(12) 0.096(14) 0.006(12)
C24 0.040(11) 0.14(2) 0.24(3) -0.09(2) 0.026(15) 0.004(12)
C25 0.076(14) 0.122(17) 0.128(18) -0.069(14) -0.033(12) 0.050(12)
C26 0.087(11) 0.052(8) 0.069(10) -0.024(7) -0.002(9) -0.030(8)
C27 0.054(9) 0.084(11) 0.089(11) -0.042(10) 0.008(8) -0.035(8)
C28 0.077(11) 0.065(10) 0.096(13) -0.021(9) -0.075(10) -0.003(9)
C29 0.098(14) 0.133(16) 0.042(9) -0.032(10) -0.008(9) -0.055(12)
C30 0.071(10) 0.083(11) 0.059(9) -0.035(8) -0.003(8) 0.013(9)
C31 0.135(18) 0.087(12) 0.056(10) 0.037(9) -0.004(12) 0.016(13)
C32 0.020(7) 0.25(3) 0.068(12) 0.074(15) -0.014(7) -0.006(12)
C33 0.27(3) 0.146(18) 0.064(13) 0.074(12) -0.124(17) -0.19(2)
C34 0.26(3) 0.103(16) 0.031(9) -0.008(9) 0.025(14) 0.003(17)
C35 0.079(12) 0.16(2) 0.067(12) 0.067(13) 0.009(10) -0.033(13)
C36 0.040(6) 0.031(6) 0.040(6) 0.011(5) 0.000(5) 0.004(5)
C37 0.057(7) 0.032(6) 0.035(6) 0.014(5) -0.001(5) -0.001(5)
C38 0.035(6) 0.033(6) 0.032(6) -0.001(5) -0.006(5) 0.002(5)
C39 0.041(6) 0.024(5) 0.030(6) -0.006(4) 0.004(5) -0.003(5)
C40 0.038(6) 0.037(6) 0.050(7) -0.016(5) 0.007(5) -0.009(5)
C41 0.063(8) 0.037(6) 0.048(7) 0.015(6) -0.012(6) 0.000(6)
C42 0.082(9) 0.039(6) 0.017(5) 0.000(5) -0.006(5) -0.021(6)
C43 0.064(7) 0.044(6) 0.025(6) -0.009(5) -0.006(5) -0.023(6)
C44 0.068(11) 0.144(19) 0.058(11) 0.000(11) -0.045(8) -0.057(11)
C45 0.077(11) 0.085(12) 0.077(12) -0.017(9) -0.054(9) 0.002(9)
C46 0.139(15) 0.119(15) 0.028(8) 0.016(9) 0.001(9) -0.036(12)
C47 0.165(17) 0.146(17) 0.027(8) -0.049(10) -0.004(9) -0.036(15)
C48 0.149(18) 0.092(14) 0.071(12) -0.014(11) -0.040(12) -0.071(13)
C54 0.084(12) 0.162(18) 0.138(17) -0.077(15) -0.034(12) 0.062(12)
C55 0.118(14) 0.069(10) 0.088(12) -0.018(8) -0.031(12) 0.055(11)
C56 0.108(15) 0.076(11) 0.126(16) 0.045(11) 0.048(13) 0.046(10)
C57 0.098(14) 0.067(11) 0.135(18) 0.004(10) -0.046(12) 0.038(10)
C58 0.140(17) 0.157(18) 0.091(13) -0.066(12) -0.015(13) 0.091(15)
C59 0.037(6) 0.030(6) 0.039(6) 0.002(5) -0.005(5) 0.003(5)
C60 0.038(6) 0.024(5) 0.043(6) -0.006(5) 0.003(5) -0.004(5)
C61 0.033(5) 0.026(5) 0.033(6) -0.004(4) 0.004(5) -0.009(4)
C62 0.024(5) 0.025(5) 0.038(6) -0.006(4) -0.003(4) 0.001(4)
C63 0.016(5) 0.028(5) 0.025(5) 0.005(4) -0.010(4) -0.011(4)
C64 0.014(5) 0.044(6) 0.052(7) 0.001(5) -0.012(5) -0.002(5)
C65 0.033(6) 0.044(7) 0.036(6) 0.016(5) -0.022(5) -0.010(5)
C66 0.034(6) 0.053(7) 0.020(5) -0.004(5) 0.003(4) -0.017(5)
C67 0.065(8) 0.049(7) 0.028(6) 0.010(5) 0.028(6) 0.002(6)
C68 0.060(7) 0.039(6) 0.028(6) 0.015(5) 0.005(5) -0.010(6)
C69 0.037(6) 0.037(6) 0.037(6) 0.014(5) 0.000(5) -0.001(5)
C70 0.047(7) 0.048(7) 0.048(7) 0.025(6) -0.008(6) -0.019(6)
C71 0.038(7) 0.055(8) 0.065(8) 0.025(6) 0.020(6) 0.000(6)
C72 0.141(14) 0.034(7) 0.055(9) 0.009(6) 0.062(10) 0.037(9)
C73 0.075(10) 0.066(10) 0.117(13) -0.071(10) 0.051(10) -0.042(8)
C74 0.091(10) 0.067(9) 0.024(6) -0.007(6) 0.001(7) 0.053(8)
C75 0.060(9) 0.074(9) 0.059(9) -0.018(8) 0.035(7) 0.004(7)
C76 0.037(7) 0.110(12) 0.055(9) -0.023(9) 0.000(7) 0.030(8)
C77 0.053(9) 0.135(14) 0.029(7) -0.003(8) -0.007(6) 0.083(9)
C78 0.027(7) 0.055(9) 0.125(14) 0.036(9) -0.005(8) 0.015(6)
C79 0.061(10) 0.109(14) 0.050(9) 0.011(9) -0.018(8) 0.044(10)
C80 0.057(10) 0.074(11) 0.089(12) 0.054(9) 0.014(9) 0.024(8)
C81 0.053(9) 0.026 0.169(17) -0.001(9) -0.067(10) 0.011(7)
N1 0.028(4) 0.031(5) 0.034(5) 0.001(4) -0.001(4) -0.005(4)
N2 0.029(4) 0.032(5) 0.039(5) 0.003(4) -0.006(4) -0.010(4)
N3 0.033(5) 0.019(4) 0.034(5) 0.000(3) 0.001(4) -0.003(3)
N4 0.032(4) 0.016(4) 0.029(4) 0.003(3) 0.005(4) -0.003(3)
O1 0.050(5) 0.056(5) 0.055(5) -0.020(4) 0.006(4) -0.019(4)
O2 0.039(4) 0.068(5) 0.054(5) 0.010(4) -0.008(4) 0.011(4)
O3 0.058(6) 0.095(7) 0.076(6) -0.014(5) 0.018(5) -0.030(5)
O4 0.050(5) 0.042(5) 0.064(5) 0.002(4) 0.015(4) 0.003(4)
O5 0.038(4) 0.037(4) 0.062(5) -0.003(4) 0.014(4) -0.003(3)
O6 0.36(2) 0.060(7) 0.039(6) 0.018(5) 0.013(8) -0.079(9)
O7 0.088(7) 0.178(11) 0.094(7) -0.103(8) 0.062(6) -0.077(7)
O8 0.035(5) 0.147(9) 0.087(7) -0.074(6) 0.004(5) -0.011(5)
O9 0.043(4) 0.034(4) 0.028(4) -0.009(3) 0.006(3) 0.007(3)
O10 0.027(4) 0.027(4) 0.036(4) 0.008(3) -0.004(3) 0.009(3)
O11 0.045(4) 0.028(4) 0.033(4) -0.001(3) -0.013(3) -0.008(3)
O12 0.041(4) 0.034(4) 0.035(4) 0.008(3) 0.008(3) -0.011(3)
Fe1 0.0296(8) 0.0314(8) 0.0314(8) -0.0016(6) -0.0001(6) -0.0001(6)
Fe2 0.0332(9) 0.0491(10) 0.0531(10) -0.0167(8) 0.0060(7) -0.0036(7)
Fe3 0.0383(9) 0.0452(9) 0.0381(9) -0.0117(7) -0.0007(7) -0.0102(7)
Fe4 0.0425(9) 0.0493(10) 0.0329(9) -0.0025(7) 0.0026(7) -0.0134(7)
Fe5 0.0497(9) 0.0435(9) 0.0248(8) -0.0061(7) 0.0021(7) -0.0223(7)
Fe6 0.0775(12) 0.0592(11) 0.0265(9) -0.0065(8) -0.0037(8) -0.0343(9)
Fe7 0.1131(18) 0.154(2) 0.0716(14) -0.0745(15) 0.0646(13) -0.1090(17)
Fe8 0.0269(8) 0.0726(12) 0.0508(10) -0.0288(9) 0.0021(7) -0.0032(8)
Fe9 0.0245(7) 0.0218(7) 0.0213(7) 0.0017(5) -0.0009(6) -0.0014(6)
Fe10 0.0253(7) 0.0248(7) 0.0209(7) 0.0046(6) 0.0013(6) -0.0013(6)
Fe11 0.0318(8) 0.0251(7) 0.0211(7) -0.0004(6) 0.0038(6) 0.0025(6)
Fe12 0.0272(7) 0.0254(7) 0.0233(7) 0.0043(6) 0.0000(6) 0.0054(6)
Cu1 0.0317(6) 0.0247(6) 0.0289(7) 0.0016(5) -0.0017(5) -0.0016(5)

loop_
_atom_type_symbol
_atom_type_description
_atom_type_scat_dispersion_real
_atom_type_scat_dispersion_imag
_atom_type_scat_source
C C 0.0033 0.0016 'International Tables Vol C Tables 4.2.6.8 and 6.1.1.4'
H H 0.0000 0.0000 'International Tables Vol C Tables 4.2.6.8 and 6.1.1.4'
N N 0.0061 0.0033 'International Tables Vol C Tables 4.2.6.8 and 6.1.1.4'
O O 0.0106 0.0060 'International Tables Vol C Tables 4.2.6.8 and 6.1.1.4'
Fe Fe 0.3463 0.8444 'International Tables Vol C Tables 4.2.6.8 and 6.1.1.4'
Cu Cu 0.3201 1.2651 'International Tables Vol C Tables 4.2.6.8 and 6.1.1.4'
Cl Cl 0.1484 0.1585 'International Tables Vol C Tables 4.2.6.8 and 6.1.1.4'

loop_
_geom_angle_atom_site_label_1
_geom_angle_atom_site_label_2
_geom_angle_atom_site_label_3
_geom_angle
_geom_angle_site_symmetry_1
Cl1' Cl1 Cl1' 180.000(2) 3_566
Cl2 Cl1' Cl1 136.6(8) 2
Cl1' Cl2 Cu2 130.3(7) 2_545
Cl3 Cu2 Cl2 178.5(4) .
O1 C1 Fe2 134.6(8) .
O1 C1 Fe4 133.4(8) .
Fe2 C1 Fe4 77.5(4) .
O1 C1 Fe1 131.9(8) .
Fe2 C1 Fe1 78.6(4) .
Fe4 C1 Fe1 78.2(4) .
O2 C2 Fe3 135.4(8) .
O2 C2 Fe2 131.8(8) .
Fe3 C2 Fe2 79.8(4) .
O2 C2 Fe1 129.6(8) .
Fe3 C2 Fe1 79.4(4) .
Fe2 C2 Fe1 79.9(4) .
O3 C3 Fe3 131.5(9) .
O3 C3 Fe4 132.5(10) .
Fe3 C3 Fe4 80.9(4) .
O3 C3 Fe2 132.8(10) .
Fe3 C3 Fe2 79.4(4) .
Fe4 C3 Fe2 78.9(4) .
O4 C4 Fe4 132.4(8) .
O4 C4 Fe1 132.6(8) .
Fe4 C4 Fe1 79.9(4) .
O4 C4 Fe3 132.5(8) .
Fe4 C4 Fe3 80.0(4) .
Fe1 C4 Fe3 78.1(4) .
O5 C5 Fe6 132.4(7) .
O5 C5 Fe5 133.3(8) .
Fe6 C5 Fe5 79.9(4) .
O5 C5 Fe8 131.9(8) .
Fe6 C5 Fe8 78.8(4) .
Fe5 C5 Fe8 79.2(4) .
O6 C6 Fe6 134.8(13) .
O6 C6 Fe5 131.1(12) .
Fe6 C6 Fe5 79.3(6) .
O6 C6 Fe7 135.0(14) .
Fe6 C6 Fe7 77.1(7) .
Fe5 C6 Fe7 76.5(7) .
O7 C7 Fe7 135.2(9) .
O7 C7 Fe8 131.8(13) .
Fe7 C7 Fe8 79.2(4) .
O7 C7 Fe6 131.3(10) .
Fe7 C7 Fe6 79.0(5) .
Fe8 C7 Fe6 78.5(4) .
O8 C8 Fe7 135.5(9) .
O8 C8 Fe8 130.5(12) .
Fe7 C8 Fe8 79.0(4) .
O8 C8 Fe5 131.9(9) .
Fe7 C8 Fe5 78.9(5) .
Fe8 C8 Fe5 79.5(4) .
O9 C9 Fe12 134.2(7) .
O9 C9 Fe10 134.4(7) .
Fe12 C9 Fe10 77.3(3) .
O9 C9 Fe9 131.5(7) .
Fe12 C9 Fe9 78.3(4) .
Fe10 C9 Fe9 78.6(4) .
O10 C10 Fe10 134.3(7) .
O10 C10 Fe9 130.7(6) .
Fe10 C10 Fe9 79.9(3) .
O10 C10 Fe11 134.8(7) .
Fe10 C10 Fe11 78.0(3) .
Fe9 C10 Fe11 76.7(3) .
O11 C11 Fe11 134.9(8) .
O11 C11 Fe12 132.2(7) .
Fe11 C11 Fe12 80.0(4) .
O11 C11 Fe10 132.6(7) .
Fe11 C11 Fe10 77.6(3) .
Fe12 C11 Fe10 77.0(3) .
O12 C12 Fe12 133.2(7) .
O12 C12 Fe11 132.9(7) .
Fe12 C12 Fe11 80.1(4) .
O12 C12 Fe9 132.7(7) .
Fe12 C12 Fe9 79.0(3) .
Fe11 C12 Fe9 77.0(3) .
N1 C13 C14 110.2(8) .
N1 C13 H13A 109.6 .
C14 C13 H13A 109.6 .
N1 C13 H13B 109.6 .
C14 C13 H13B 109.6 .
H13A C13 H13B 108.1 .
N2 C14 C13 111.5(7) .
N2 C14 H14A 109.3 .
C13 C14 H14A 109.3 .
N2 C14 H14B 109.3 .
C13 C14 H14B 109.3 .
H14A C14 H14B 108.0 .
N2 C15 C16 123.4(9) .
N2 C15 H15 118.3 .
C16 C15 H15 118.3 .
C20 C16 C17 107.2(8) .
C20 C16 C15 127.8(9) .
C17 C16 C15 125.0(8) .
C20 C16 Fe1 70.4(5) .
C17 C16 Fe1 69.7(5) .
C15 C16 Fe1 125.1(7) .
C18 C17 C16 108.9(9) .
C18 C17 Fe1 70.4(6) .
C16 C17 Fe1 70.8(5) .
C18 C17 H17 125.6 .
C16 C17 H17 125.6 .
Fe1 C17 H17 125.6 .
C19 C18 C17 107.7(9) .
C19 C18 Fe1 71.7(6) .
C17 C18 Fe1 71.0(6) .
C19 C18 H18 126.1 .
C17 C18 H18 126.1 .
Fe1 C18 H18 126.1 .
C18 C19 C20 109.6(9) .
C18 C19 Fe1 70.1(6) .
C20 C19 Fe1 70.2(6) .
C18 C19 H19 125.2 .
C20 C19 H19 125.2 .
Fe1 C19 H19 125.2 .
C16 C20 C19 106.6(9) .
C16 C20 Fe1 70.8(5) .
C19 C20 Fe1 70.5(6) .
C16 C20 H20 126.7 .
C19 C20 H20 126.7 .
Fe1 C20 H20 126.7 .
C22 C21 C25 106.1(16) .
C22 C21 Fe2 71.2(8) .
C25 C21 Fe2 71.0(9) .
C22 C21 H21 126.8 .
C25 C21 H21 126.8 .
Fe2 C21 H21 126.8 .
C23 C22 C21 107.7(14) .
C23 C22 Fe2 71.6(8) .
C21 C22 Fe2 70.7(7) .
C23 C22 H22 126.1 .
C21 C22 H22 126.1 .
Fe2 C22 H22 126.1 .
C22 C23 C24 110.9(19) .
C22 C23 Fe2 70.9(8) .
C24 C23 Fe2 71.5(11) .
C22 C23 H23 124.6 .
C24 C23 H23 124.6 .
Fe2 C23 H23 124.6 .
C25 C24 C23 108(2) .
C25 C24 Fe2 71.8(11) .
C23 C24 Fe2 70.8(10) .
C25 C24 H24 126.0 .
C23 C24 H24 126.0 .
Fe2 C24 H24 126.0 .
C24 C25 C21 107(2) .
C24 C25 Fe2 71.3(13) .
C21 C25 Fe2 68.6(8) .
C24 C25 H25 126.3 .
C21 C25 H25 126.3 .
Fe2 C25 H25 126.3 .
C27 C26 C30 110.2(13) .
C27 C26 Fe3 71.5(7) .
C30 C26 Fe3 70.3(7) .
C27 C26 H26 124.9 .
C30 C26 H26 124.9 .
Fe3 C26 H26 124.9 .
C26 C27 C28 105.9(14) .
C26 C27 Fe3 70.3(7) .
C28 C27 Fe3 69.5(7) .
C26 C27 H27 127.0 .
C28 C27 H27 127.0 .
Fe3 C27 H27 127.0 .
C27 C28 C29 105.1(13) .
C27 C28 Fe3 71.2(7) .
C29 C28 Fe3 69.5(7) .
C27 C28 H28 127.4 .
C29 C28 H28 127.4 .
Fe3 C28 H28 127.4 .
C30 C29 C28 111.7(16) .
C30 C29 Fe3 72.8(8) .
C28 C29 Fe3 70.1(7) .
C30 C29 H29 124.1 .
C28 C29 H29 124.1 .
Fe3 C29 H29 124.1 .
C29 C30 C26 107.1(14) .
C29 C30 Fe3 71.6(8) .
C26 C30 Fe3 70.3(7) .
C29 C30 H30 126.4 .
C26 C30 H30 126.4 .
Fe3 C30 H30 126.4 .
C32 C31 C35 109.0(19) .
C32 C31 Fe4 72.4(10) .
C35 C31 Fe4 71.9(9) .
C32 C31 H31 125.4 .
C35 C31 H31 125.4 .
Fe4 C31 H31 125.4 .
C33 C32 C31 114(2) .
C33 C32 Fe4 73.3(13) .
C31 C32 Fe4 71.8(9) .
C33 C32 H32 123.2 .
C31 C32 H32 123.2 .
Fe4 C32 H32 123.2 .
C32 C33 C34 103.1(13) .
C32 C33 Fe4 72.1(9) .
C34 C33 Fe4 68.6(9) .
C32 C33 H33 128.2 .
C34 C33 H33 128.3 .
Fe4 C33 H33 128.2 .
C35 C34 C33 104.4(19) .
C35 C34 Fe4 71.9(9) .
C33 C34 Fe4 69.5(9) .
C35 C34 H34 127.6 .
C33 C34 H34 127.6 .
Fe4 C34 H34 127.6 .
C34 C35 C31 109.9(19) .
C34 C35 Fe4 72.3(10) .
C31 C35 Fe4 71.7(9) .
C34 C35 H35 125.0 .
C31 C35 H35 125.0 .
Fe4 C35 H35 125.0 .
N1 C36 C37 108.6(7) .
N1 C36 H36A 110.0 .
C37 C36 H36A 110.0 .
N1 C36 H36B 110.0 .
C37 C36 H36B 110.0 .
H36A C36 H36B 108.4 .
N3 C37 C36 112.3(8) .
N3 C37 H37A 109.1 .
C36 C37 H37A 109.1 .
N3 C37 H37B 109.1 .
C36 C37 H37B 109.1 .
H37A C37 H37B 107.9 .
N3 C38 C39 124.4(9) .
N3 C38 H38 117.8 .
C39 C38 H38 117.8 .
C38 C39 C40 125.6(9) .
C38 C39 C43 127.2(9) .
C40 C39 C43 107.1(8) .
C38 C39 Fe5 127.4(7) .
C40 C39 Fe5 69.0(5) .
C43 C39 Fe5 70.0(5) .
C41 C40 C39 109.0(9) .
C41 C40 Fe5 71.2(6) .
C39 C40 Fe5 71.4(5) .
C41 C40 H40 125.5 .
C39 C40 H40 125.5 .
Fe5 C40 H40 125.5 .
C40 C41 C42 108.0(9) .
C40 C41 Fe5 70.3(6) .
C42 C41 Fe5 70.3(6) .
C40 C41 H41 126.0 .
C42 C41 H41 126.0 .
Fe5 C41 H41 126.0 .
C43 C42 C41 108.3(9) .
C43 C42 Fe5 71.0(6) .
C41 C42 Fe5 69.7(6) .
C43 C42 H42 125.8 .
C41 C42 H42 125.8 .
Fe5 C42 H42 125.8 .
C42 C43 C39 107.6(9) .
C42 C43 Fe5 70.3(5) .
C39 C43 Fe5 70.3(5) .
C42 C43 H43 126.2 .
C39 C43 H43 126.2 .
Fe5 C43 H43 126.2 .
C48 C44 C45 108.2(18) .
C48 C44 Fe6 71.2(9) .
C45 C44 Fe6 69.7(8) .
C48 C44 H44 125.9 .
C45 C44 H44 125.9 .
Fe6 C44 H44 125.9 .
C46 C45 C44 110.0(17) .
C46 C45 Fe6 72.8(10) .
C44 C45 Fe6 70.5(8) .
C46 C45 H45 125.0 .
C44 C45 H45 125.0 .
Fe6 C45 H45 125.0 .
C45 C46 C47 105.7(16) .
C45 C46 Fe6 69.6(8) .
C47 C46 Fe6 70.7(9) .
C45 C46 H46 127.1 .
C47 C46 H46 127.1 .
Fe6 C46 H46 127.1 .
C46 C47 C48 110.2(17) .
C46 C47 Fe6 70.7(7) .
C48 C47 Fe6 69.5(8) .
C46 C47 H47 124.9 .
C48 C47 H47 124.9 .
Fe6 C47 H47 124.9 .
C44 C48 C47 105.8(19) .
C44 C48 Fe6 70.8(9) .
C47 C48 Fe6 71.3(8) .
C44 C48 H48 127.0 .
C47 C48 H48 127.0 .
Fe6 C48 H48 127.0 .
C50 C49 C53 92.2(18) .
C50 C49 Fe7 67.9(11) .
C53 C49 Fe7 66.8(11) .
C50 C49 H49 133.2 .
C53 C49 H49 133.2 .
Fe7 C49 H49 133.2 .
C51 C50 C49 124(2) .
C51 C50 Fe7 67.1(11) .
C49 C50 Fe7 75.1(12) .
C51 C50 H50 116.4 .
C49 C50 H50 115.7 .
Fe7 C50 H50 112.9 .
C50 C51 C52 96.1(16) .
C50 C51 Fe7 77.4(12) .
C52 C51 Fe7 68.3(9) .
C50 C51 H51 128.8 .
C52 C51 H51 131.3 .
Fe7 C51 H51 131.8 .
C53 C52 C51 105.1(17) .
C53 C52 Fe7 76.7(12) .
C51 C52 Fe7 65.9(9) .
C53 C52 H52 123.6 .
C51 C52 H52 130.5 .
Fe7 C52 H52 129.9 .
C52 C53 C49 120(2) .
C52 C53 Fe7 70.3(11) .
C49 C53 Fe7 74.8(11) .
C52 C53 H53 121.0 .
C49 C53 H53 117.6 .
Fe7 C53 H53 118.1 .
C58 C54 C55 104.7(17) .
C58 C54 Fe8 72.1(10) .
C55 C54 Fe8 71.1(8) .
C58 C54 H54 133.7 .
C55 C54 H54 121.1 .
Fe8 C54 H54 127.3 .
C56 C55 C54 112.2(15) .
C56 C55 Fe8 72.1(9) .
C54 C55 Fe8 69.3(10) .
C56 C55 H55 123.8 .
C54 C55 H55 123.8 .
Fe8 C55 H55 123.8 .
C55 C56 C57 105.2(15) .
C55 C56 Fe8 70.9(10) .
C57 C56 Fe8 68.1(9) .
C55 C56 H56 127.4 .
C57 C56 H56 127.4 .
Fe8 C56 H56 127.4 .
C58 C57 C56 105.2(15) .
C58 C57 Fe8 71.6(11) .
C56 C57 Fe8 70.6(9) .
C58 C57 H57 127.2 .
C56 C57 H57 127.2 .
Fe8 C57 H57 127.2 .
C54 C58 C57 112.2(17) .
C54 C58 Fe8 70.1(10) .
C57 C58 Fe8 69.9(9) .
C54 C58 H58 123.8 .
C57 C58 H58 123.8 .
Fe8 C58 H58 123.8 .
N1 C59 C60 112.8(8) .
N1 C59 H59A 109.0 .
C60 C59 H59A 109.0 .
N1 C59 H59B 109.0 .
C60 C59 H59B 109.0 .
H59A C59 H59B 107.8 .
N4 C60 C59 111.7(8) .
N4 C60 H60A 109.3 .
C59 C60 H60A 109.3 .
N4 C60 H60B 109.3 .
C59 C60 H60B 109.3 .
H60A C60 H60B 107.9 .
N4 C61 C62 122.4(9) .
N4 C61 H61 118.8 .
C62 C61 H61 118.8 .
C63 C62 C61 128.6(9) .
C63 C62 C66 107.5(8) .
C61 C62 C66 123.9(9) .
C63 C62 Fe9 70.1(5) .
C61 C62 Fe9 125.4(6) .
C66 C62 Fe9 69.0(5) .
C62 C63 C64 108.6(9) .
C62 C63 Fe9 71.8(5) .
C64 C63 Fe9 70.3(5) .
C62 C63 H63 125.7 .
C64 C63 H63 125.7 .
Fe9 C63 H63 125.7 .
C65 C64 C63 107.4(9) .
C65 C64 Fe9 69.6(5) .
C63 C64 Fe9 69.9(5) .
C65 C64 H64 126.3 .
C63 C64 H64 126.3 .
Fe9 C64 H64 126.3 .
C66 C65 C64 109.1(9) .
C66 C65 Fe9 71.2(5) .
C64 C65 Fe9 71.5(5) .
C66 C65 H65 125.4 .
C64 C65 H65 125.4 .
Fe9 C65 H65 125.4 .
C65 C66 C62 107.3(9) .
C65 C66 Fe9 69.8(6) .
C62 C66 Fe9 70.9(5) .
C65 C66 H66 126.3 .
C62 C66 H66 126.3 .
Fe9 C66 H66 126.3 .
C71 C67 C68 107.3(9) .
C71 C67 Fe10 70.9(6) .
C68 C67 Fe10 69.0(5) .
C71 C67 H67 126.3 .
C68 C67 H67 126.3 .
Fe10 C67 H67 126.3 .
C69 C68 C67 107.2(9) .
C69 C68 Fe10 70.5(5) .
C67 C68 Fe10 70.6(5) .
C69 C68 H68 126.4 .
C67 C68 H68 126.4 .
Fe10 C68 H68 126.4 .
C70 C69 C68 108.7(10) .
C70 C69 Fe10 70.8(5) .
C68 C69 Fe10 70.2(5) .
C70 C69 H69 125.6 .
C68 C69 H69 125.7 .
Fe10 C69 H69 125.7 .
C69 C70 C71 109.2(10) .
C69 C70 Fe10 70.2(5) .
C71 C70 Fe10 71.5(6) .
C69 C70 H70 125.4 .
C71 C70 H70 125.4 .
Fe10 C70 H70 125.4 .
C70 C71 C67 107.5(10) .
C70 C71 Fe10 69.6(6) .
C67 C71 Fe10 69.8(6) .
C70 C71 H71 126.2 .
C67 C71 H71 126.2 .
Fe10 C71 H71 126.2 .
C76 C72 C73 109.9(12) .
C76 C72 Fe11 70.6(7) .
C73 C72 Fe11 69.9(7) .
C76 C72 H72 125.1 .
C73 C72 H72 125.1 .
Fe11 C72 H72 125.1 .
C72 C73 C74 105.0(11) .
C72 C73 Fe11 71.3(7) .
C74 C73 Fe11 69.1(6) .
C72 C73 H73 127.4 .
C74 C73 H73 127.4 .
Fe11 C73 H73 127.4 .
C75 C74 C73 106.3(11) .
C75 C74 Fe11 71.1(6) .
C73 C74 Fe11 71.3(7) .
C75 C74 H74 126.7 .
C73 C74 H74 126.7 .
Fe11 C74 H74 126.7 .
C76 C75 C74 110.3(13) .
C76 C75 Fe11 72.3(7) .
C74 C75 Fe11 69.4(6) .
C76 C75 H75 124.8 .
C74 C75 H75 124.8 .
Fe11 C75 H75 124.8 .
C75 C76 C72 108.4(12) .
C75 C76 Fe11 71.3(7) .
C72 C76 Fe11 71.7(7) .
C75 C76 H76 125.8 .
C72 C76 H76 125.8 .
Fe11 C76 H76 125.8 .
C78 C77 C81 104.2(12) .
C78 C77 Fe12 70.7(6) .
C81 C77 Fe12 68.5(6) .
C78 C77 H77 127.8 .
C81 C77 H77 127.8 .
Fe12 C77 H77 127.8 .
C79 C78 C77 108.4(13) .
C79 C78 Fe12 70.6(7) .
C77 C78 Fe12 70.5(6) .
C79 C78 H78 125.8 .
C77 C78 H78 125.8 .
Fe12 C78 H78 125.8 .
C80 C79 C78 112.4(16) .
C80 C79 Fe12 72.5(8) .
C78 C79 Fe12 72.3(7) .
C80 C79 H79 123.8 .
C78 C79 H79 123.8 .
Fe12 C79 H79 123.8 .
C79 C80 C81 110.3(15) .
C79 C80 Fe12 72.6(8) .
C81 C80 Fe12 69.8(8) .
C79 C80 H80 124.9 .
C81 C80 H80 124.9 .
Fe12 C80 H80 124.9 .
C80 C81 C77 104.6(11) .
C80 C81 Fe12 70.6(7) .
C77 C81 Fe12 70.8(7) .
C80 C81 H81 127.5 .
C77 C81 H81 127.5 .
Fe12 C81 H81 127.5 .
C59 N1 C13 115.9(7) .
C59 N1 C36 113.4(7) .
C13 N1 C36 114.2(8) .
C59 N1 Cu1 102.8(5) .
C13 N1 Cu1 103.8(5) .
C36 N1 Cu1 104.9(5) .
C15 N2 C14 116.5(8) .
C15 N2 Cu1 135.9(7) .
C14 N2 Cu1 107.4(6) .
C38 N3 C37 118.2(8) .
C38 N3 Cu1 135.0(7) .
C37 N3 Cu1 106.7(6) .
C61 N4 C60 116.2(8) .
C61 N4 Cu1 137.0(6) .
C60 N4 Cu1 106.3(5) .
C2 Fe1 C4 100.3(4) .
C2 Fe1 C1 98.9(4) .
C4 Fe1 C1 99.6(4) .
C2 Fe1 C18 92.3(4) .
C4 Fe1 C18 151.8(4) .
C1 Fe1 C18 103.3(4) .
C2 Fe1 C17 129.1(4) .
C4 Fe1 C17 129.3(4) .
C1 Fe1 C17 85.1(4) .
C18 Fe1 C17 38.6(4) .
C2 Fe1 C20 114.6(4) .
C4 Fe1 C20 85.8(4) .
C1 Fe1 C20 144.6(4) .
C18 Fe1 C20 66.0(4) .
C17 Fe1 C20 65.5(4) .
C2 Fe1 C19 85.3(4) .
C4 Fe1 C19 117.4(4) .
C1 Fe1 C19 141.6(4) .
C18 Fe1 C19 38.2(4) .
C17 Fe1 C19 64.0(4) .
C20 Fe1 C19 39.4(4) .
C2 Fe1 C16 150.0(4) .
C4 Fe1 C16 92.2(4) .
C1 Fe1 C16 105.8(4) .
C18 Fe1 C16 65.8(4) .
C17 Fe1 C16 39.5(3) .
C20 Fe1 C16 38.8(3) .
C19 Fe1 C16 64.8(4) .
C2 Fe1 Fe3 49.7(3) .
C4 Fe1 Fe3 51.2(3) .
C1 Fe1 Fe3 98.2(3) .
C18 Fe1 Fe3 139.0(3) .
C17 Fe1 Fe3 176.6(3) .
C20 Fe1 Fe3 111.7(3) .
C19 Fe1 Fe3 112.6(3) .
C16 Fe1 Fe3 139.4(3) .
C2 Fe1 Fe2 49.8(3) .
C4 Fe1 Fe2 96.3(3) .
C1 Fe1 Fe2 50.3(3) .
C18 Fe1 Fe2 111.0(3) .
C17 Fe1 Fe2 122.5(3) .
C20 Fe1 Fe2 164.5(3) .
C19 Fe1 Fe2 128.9(3) .
C16 Fe1 Fe2 155.6(2) .
Fe3 Fe1 Fe2 59.69(6) .
C2 Fe1 Fe4 96.5(3) .
C4 Fe1 Fe4 49.7(3) .
C1 Fe1 Fe4 50.9(3) .
C18 Fe1 Fe4 153.7(3) .
C17 Fe1 Fe4 122.5(3) .
C20 Fe1 Fe4 130.3(3) .
C19 Fe1 Fe4 167.1(3) .
C16 Fe1 Fe4 112.2(2) .
Fe3 Fe1 Fe4 60.68(6) .
Fe2 Fe1 Fe4 59.15(6) .
C2 Fe2 C3 98.9(4) .
C2 Fe2 C1 100.2(4) .
C3 Fe2 C1 101.4(5) .
C2 Fe2 C21 99.9(5) .
C3 Fe2 C21 151.0(5) .
C1 Fe2 C21 96.8(5) .
C2 Fe2 C22 137.6(5) .
C3 Fe2 C22 121.9(6) .
C1 Fe2 C22 83.9(5) .
C21 Fe2 C22 38.1(5) .
C2 Fe2 C23 147.0(7) .
C3 Fe2 C23 89.5(6) .
C1 Fe2 C23 109.4(7) .
C21 Fe2 C23 63.1(6) .
C22 Fe2 C23 37.5(5) .
C2 Fe2 C24 110.4(9) .
C3 Fe2 C24 88.0(8) .
C1 Fe2 C24 146.3(8) .
C21 Fe2 C24 64.8(8) .
C22 Fe2 C24 64.1(7) .
C23 Fe2 C24 37.7(7) .
C2 Fe2 C25 86.3(6) .
C3 Fe2 C25 119.8(8) .
C1 Fe2 C25 136.9(7) .
C21 Fe2 C25 40.4(6) .
C22 Fe2 C25 64.6(6) .
C23 Fe2 C25 62.2(8) .
C24 Fe2 C25 36.9(8) .
C2 Fe2 Fe4 98.0(3) .
C3 Fe2 Fe4 50.5(3) .
C1 Fe2 Fe4 51.7(3) .
C21 Fe2 Fe4 146.1(4) .
C22 Fe2 Fe4 116.1(4) .
C23 Fe2 Fe4 111.6(6) .
C24 Fe2 Fe4 133.2(9) .
C25 Fe2 Fe4 169.8(7) .
C2 Fe2 Fe3 49.7(3) .
C3 Fe2 Fe3 50.1(3) .
C1 Fe2 Fe3 98.8(3) .
C21 Fe2 Fe3 147.9(4) .
C22 Fe2 Fe3 171.9(5) .
C23 Fe2 Fe3 135.0(6) .
C24 Fe2 Fe3 111.6(6) .
C25 Fe2 Fe3 116.6(5) .
Fe4 Fe2 Fe3 61.10(6) .
C2 Fe2 Fe1 50.3(3) .
C3 Fe2 Fe1 96.6(3) .
C1 Fe2 Fe1 51.1(3) .
C21 Fe2 Fe1 112.4(4) .
C22 Fe2 Fe1 126.7(4) .
C23 Fe2 Fe1 160.4(6) .
C24 Fe2 Fe1 160.6(9) .
C25 Fe2 Fe1 128.1(7) .
Fe4 Fe2 Fe1 60.47(6) .
Fe3 Fe2 Fe1 59.59(6) .
C2 Fe3 C3 100.1(5) .
C2 Fe3 C4 101.1(4) .
C3 Fe3 C4 97.9(5) .
C2 Fe3 C29 88.1(6) .
C3 Fe3 C29 148.1(6) .
C4 Fe3 C29 110.9(7) .
C2 Fe3 C28 89.4(5) .
C3 Fe3 C28 108.3(7) .
C4 Fe3 C28 149.6(6) .
C29 Fe3 C28 40.4(6) .
C2 Fe3 C30 117.4(6) .
C3 Fe3 C30 141.2(6) .
C4 Fe3 C30 84.9(5) .
C29 Fe3 C30 35.6(5) .
C28 Fe3 C30 65.1(5) .
C2 Fe3 C26 149.7(5) .
C3 Fe3 C26 102.1(6) .
C4 Fe3 C26 95.9(5) .
C29 Fe3 C26 62.4(6) .
C28 Fe3 C26 64.2(5) .
C30 Fe3 C26 39.4(5) .
C2 Fe3 C27 125.2(6) .
C3 Fe3 C27 85.2(5) .
C4 Fe3 C27 132.5(6) .
C29 Fe3 C27 65.4(6) .
C28 Fe3 C27 39.3(5) .
C30 Fe3 C27 65.9(5) .
C26 Fe3 C27 38.2(5) .
C2 Fe3 Fe1 51.0(3) .
C3 Fe3 Fe1 97.9(3) .
C4 Fe3 Fe1 50.7(3) .
C29 Fe3 Fe1 110.9(4) .
C28 Fe3 Fe1 136.1(6) .
C30 Fe3 Fe1 112.9(4) .
C26 Fe3 Fe1 143.3(5) .
C27 Fe3 Fe1 175.4(5) .
C2 Fe3 Fe2 50.5(3) .
C3 Fe3 Fe2 50.5(4) .
C4 Fe3 Fe2 96.8(3) .
C29 Fe3 Fe2 134.5(6) .
C28 Fe3 Fe2 111.5(4) .
C30 Fe3 Fe2 167.9(5) .
C26 Fe3 Fe2 151.2(5) .
C27 Fe3 Fe2 119.6(4) .
Fe1 Fe3 Fe2 60.72(6) .
C2 Fe3 Fe4 97.1(3) .
C3 Fe3 Fe4 49.7(3) .
C4 Fe3 Fe4 49.5(3) .
C29 Fe3 Fe4 160.2(6) .
C28 Fe3 Fe4 157.8(6) .
C30 Fe3 Fe4 128.1(4) .
C26 Fe3 Fe4 112.9(4) .
C27 Fe3 Fe4 124.2(5) .
Fe1 Fe3 Fe4 60.25(5) .
Fe2 Fe3 Fe4 59.34(6) .
C4 Fe4 C3 98.6(4) .
C4 Fe4 C1 100.2(4) .
C3 Fe4 C1 100.7(5) .
C4 Fe4 C31 91.8(6) .
C3 Fe4 C31 110.2(8) .
C1 Fe4 C31 144.7(7) .
C4 Fe4 C35 123.2(9) .
C3 Fe4 C35 86.3(6) .
C1 Fe4 C35 134.6(8) .
C31 Fe4 C35 36.4(6) .
C4 Fe4 C32 91.7(7) .
C3 Fe4 C32 145.1(7) .
C1 Fe4 C32 110.2(8) .
C31 Fe4 C32 35.8(6) .
C35 Fe4 C32 60.5(6) .
C4 Fe4 C34 151.7(6) .
C3 Fe4 C34 98.0(9) .
C1 Fe4 C34 98.9(8) .
C31 Fe4 C34 61.0(7) .
C35 Fe4 C34 35.9(6) .
C32 Fe4 C34 62.1(8) .
C4 Fe4 C33 120.0(12) .
C3 Fe4 C33 139.5(11) .
C1 Fe4 C33 84.8(5) .
C31 Fe4 C33 60.7(7) .
C35 Fe4 C33 63.5(7) .
C32 Fe4 C33 34.6(8) .
C34 Fe4 C33 41.9(9) .
C4 Fe4 Fe2 97.8(3) .
C3 Fe4 Fe2 50.6(4) .
C1 Fe4 Fe2 50.9(3) .
C31 Fe4 Fe2 159.5(7) .
C35 Fe4 Fe2 125.6(7) .
C32 Fe4 Fe2 160.0(8) .
C34 Fe4 Fe2 110.4(6) .
C33 Fe4 Fe2 127.0(8) .
C4 Fe4 Fe1 50.3(3) .
C3 Fe4 Fe1 96.7(4) .
C1 Fe4 Fe1 51.0(3) .
C31 Fe4 Fe1 137.0(7) .
C35 Fe4 Fe1 173.2(8) .
C32 Fe4 Fe1 115.2(4) .
C34 Fe4 Fe1 148.6(8) .
C33 Fe4 Fe1 116.5(7) .
Fe2 Fe4 Fe1 60.39(6) .
C4 Fe4 Fe3 50.5(3) .
C3 Fe4 Fe3 49.4(3) .
C1 Fe4 Fe3 97.0(3) .
C31 Fe4 Fe3 115.9(5) .
C35 Fe4 Fe3 119.8(5) .
C32 Fe4 Fe3 137.5(8) .
C34 Fe4 Fe3 146.0(9) .
C33 Fe4 Fe3 170.5(12) .
Fe2 Fe4 Fe3 59.56(6) .
Fe1 Fe4 Fe3 59.07(5) .
C5 Fe5 C8 99.8(5) .
C5 Fe5 C6 98.5(5) .
C8 Fe5 C6 102.1(7) .
C5 Fe5 C40 84.5(4) .
C8 Fe5 C40 132.0(4) .
C6 Fe5 C40 124.7(7) .
C5 Fe5 C41 104.8(4) .
C8 Fe5 C41 151.2(4) .
C6 Fe5 C41 89.1(7) .
C40 Fe5 C41 38.5(4) .
C5 Fe5 C42 144.8(4) .
C8 Fe5 C42 114.1(5) .
C6 Fe5 C42 84.4(6) .
C40 Fe5 C42 65.8(4) .
C41 Fe5 C42 40.0(4) .
C5 Fe5 C43 143.4(4) .
C8 Fe5 C43 85.2(4) .
C6 Fe5 C43 116.0(5) .
C40 Fe5 C43 66.4(4) .
C41 Fe5 C43 66.1(4) .
C42 Fe5 C43 38.6(4) .
C5 Fe5 C39 103.7(4) .
C8 Fe5 C39 94.3(4) .
C6 Fe5 C39 149.6(6) .
C40 Fe5 C39 39.6(3) .
C41 Fe5 C39 65.6(4) .
C42 Fe5 C39 65.6(3) .
C43 Fe5 C39 39.7(3) .
C5 Fe5 Fe7 97.0(3) .
C8 Fe5 Fe7 50.2(4) .
C6 Fe5 Fe7 52.7(6) .
C40 Fe5 Fe7 177.1(3) .
C41 Fe5 Fe7 138.5(3) .
C42 Fe5 Fe7 111.8(3) .
C43 Fe5 Fe7 113.1(3) .
C39 Fe5 Fe7 141.7(3) .
C5 Fe5 Fe8 50.6(3) .
C8 Fe5 Fe8 50.0(4) .
C6 Fe5 Fe8 98.2(6) .
C40 Fe5 Fe8 123.1(3) .
C41 Fe5 Fe8 155.0(3) .
C42 Fe5 Fe8 164.1(3) .
C43 Fe5 Fe8 129.2(3) .
C39 Fe5 Fe8 111.8(2) .
Fe7 Fe5 Fe8 59.61(8) .
C5 Fe5 Fe6 50.0(3) .
C8 Fe5 Fe6 96.8(3) .
C6 Fe5 Fe6 50.0(4) .
C40 Fe5 Fe6 120.1(3) .
C41 Fe5 Fe6 110.5(3) .
C42 Fe5 Fe6 130.0(3) .
C43 Fe5 Fe6 166.0(3) .
C39 Fe5 Fe6 152.9(3) .
Fe7 Fe5 Fe6 59.70(7) .
Fe8 Fe5 Fe6 59.62(6) .
C5 Fe6 C6 99.3(4) .
C5 Fe6 C7 100.5(5) .
C6 Fe6 C7 101.3(7) .
C5 Fe6 C45 98.6(7) .
C6 Fe6 C45 97.5(8) .
C7 Fe6 C45 150.5(6) .
C5 Fe6 C44 84.7(6) .
C6 Fe6 C44 136.8(9) .
C7 Fe6 C44 120.5(8) .
C45 Fe6 C44 39.9(6) .
C5 Fe6 C48 109.3(7) .
C6 Fe6 C48 148.3(7) .
C7 Fe6 C48 87.1(7) .
C45 Fe6 C48 65.4(7) .
C44 Fe6 C48 38.0(6) .
C5 Fe6 C47 147.0(6) .
C6 Fe6 C47 109.7(7) .
C7 Fe6 C47 89.2(7) .
C45 Fe6 C47 63.0(7) .
C44 Fe6 C47 63.5(7) .
C48 Fe6 C47 39.2(6) .
C5 Fe6 C46 135.4(6) .
C6 Fe6 C46 83.7(7) .
C7 Fe6 C46 122.7(7) .
C45 Fe6 C46 37.5(6) .
C44 Fe6 C46 65.3(6) .
C48 Fe6 C46 66.4(7) .
C47 Fe6 C46 38.6(6) .
C5 Fe6 Fe7 97.0(3) .
C6 Fe6 Fe7 52.7(6) .
C7 Fe6 Fe7 49.6(3) .
C45 Fe6 Fe7 148.4(5) .
C44 Fe6 Fe7 170.1(7) .
C48 Fe6 Fe7 133.2(7) .
C47 Fe6 Fe7 112.8(5) .
C46 Fe6 Fe7 118.3(5) .
C5 Fe6 Fe8 50.8(3) .
C6 Fe6 Fe8 99.1(5) .
C7 Fe6 Fe8 50.4(4) .
C45 Fe6 Fe8 147.2(6) .
C44 Fe6 Fe8 115.4(5) .
C48 Fe6 Fe8 109.4(5) .
C47 Fe6 Fe8 134.6(6) .
C46 Fe6 Fe8 172.9(6) .
Fe7 Fe6 Fe8 59.70(8) .
C5 Fe6 Fe5 50.1(3) .
C6 Fe6 Fe5 50.7(4) .
C7 Fe6 Fe5 96.7(3) .
C45 Fe6 Fe5 112.8(4) .
C44 Fe6 Fe5 127.0(6) .
C48 Fe6 Fe5 159.4(6) .
C47 Fe6 Fe5 160.3(6) .
C46 Fe6 Fe5 125.8(5) .
Fe7 Fe6 Fe5 59.60(6) .
Fe8 Fe6 Fe5 59.99(6) .
C7 Fe7 C8 100.3(6) .
C7 Fe7 C51 101.9(6) .
C8 Fe7 C51 148.2(6) .
C7 Fe7 C6 100.5(6) .
C8 Fe7 C6 100.9(5) .
C51 Fe7 C6 97.2(7) .
C7 Fe7 C52 145.9(6) .
C8 Fe7 C52 106.3(6) .
C51 Fe7 C52 45.8(6) .
C6 Fe7 C52 95.0(6) .
C7 Fe7 C53 134.6(6) .
C8 Fe7 C53 83.6(6) .
C51 Fe7 C53 64.6(7) .
C6 Fe7 C53 123.4(6) .
C52 Fe7 C53 33.0(5) .
C7 Fe7 C50 86.2(6) .
C8 Fe7 C50 125.2(6) .
C51 Fe7 C50 35.5(6) .
C6 Fe7 C50 131.7(6) .
C52 Fe7 C50 61.1(6) .
C53 Fe7 C50 57.1(7) .
C7 Fe7 C49 96.2(7) .
C8 Fe7 C49 88.3(7) .
C51 Fe7 C49 66.9(8) .
C6 Fe7 C49 159.1(7) .
C52 Fe7 C49 64.2(7) .
C53 Fe7 C49 38.4(6) .
C50 Fe7 C49 37.0(6) .
C7 Fe7 Fe8 51.0(4) .
C8 Fe7 Fe8 50.6(4) .
C51 Fe7 Fe8 151.2(5) .
C6 Fe7 Fe8 97.6(4) .
C52 Fe7 Fe8 155.4(4) .
C53 Fe7 Fe8 124.6(5) .
C50 Fe7 Fe8 121.7(5) .
C49 Fe7 Fe8 102.7(6) .
C7 Fe7 Fe5 99.0(4) .
C8 Fe7 Fe5 50.9(3) .
C51 Fe7 Fe5 144.6(6) .
C6 Fe7 Fe5 50.8(3) .
C52 Fe7 Fe5 114.2(4) .
C53 Fe7 Fe5 116.8(5) .
C50 Fe7 Fe5 173.8(5) .
C49 Fe7 Fe5 138.3(6) .
Fe8 Fe7 Fe5 60.55(6) .
C7 Fe7 Fe6 51.4(4) .
C8 Fe7 Fe6 98.1(3) .
C51 Fe7 Fe6 113.6(5) .
C6 Fe7 Fe6 50.2(4) .
C52 Fe7 Fe6 141.1(5) .
C53 Fe7 Fe6 173.5(5) .
C50 Fe7 Fe6 125.4(5) .
C49 Fe7 Fe6 147.6(6) .
Fe8 Fe7 Fe6 60.26(6) .
Fe5 Fe7 Fe6 60.71(7) .
C8 Fe8 C7 99.1(5) .
C8 Fe8 C5 99.8(4) .
C7 Fe8 C5 100.7(5) .
C8 Fe8 C54 87.5(7) .
C7 Fe8 C54 107.8(8) .
C5 Fe8 C54 149.1(7) .
C8 Fe8 C57 151.6(6) .
C7 Fe8 C57 98.9(7) .
C5 Fe8 C57 98.3(6) .
C54 Fe8 C57 66.1(7) .
C8 Fe8 C55 88.4(6) .
C7 Fe8 C55 146.6(7) .
C5 Fe8 C55 110.0(7) .
C54 Fe8 C55 39.7(7) .
C57 Fe8 C55 64.8(6) .
C8 Fe8 C58 121.8(7) .
C7 Fe8 C58 86.0(7) .
C5 Fe8 C58 136.5(7) .
C54 Fe8 C58 37.8(6) .
C57 Fe8 C58 38.5(7) .
C55 Fe8 C58 62.9(6) .
C8 Fe8 C56 119.5(8) .
C7 Fe8 C56 139.8(7) .
C5 Fe8 C56 84.4(5) .
C54 Fe8 C56 66.2(7) .
C57 Fe8 C56 41.3(6) .
C55 Fe8 C56 37.0(6) .
C58 Fe8 C56 65.2(7) .
C8 Fe8 Fe7 50.4(4) .
C7 Fe8 Fe7 49.9(4) .
C5 Fe8 Fe7 96.9(3) .
C54 Fe8 Fe7 110.5(7) .
C57 Fe8 Fe7 147.4(7) .
C55 Fe8 Fe7 134.6(6) .
C58 Fe8 Fe7 118.6(7) .
C56 Fe8 Fe7 169.9(7) .
C8 Fe8 Fe6 97.8(4) .
C7 Fe8 Fe6 51.1(4) .
C5 Fe8 Fe6 50.3(3) .
C54 Fe8 Fe6 158.7(6) .
C57 Fe8 Fe6 110.6(4) .
C55 Fe8 Fe6 160.1(6) .
C58 Fe8 Fe6 126.7(5) .
C56 Fe8 Fe6 126.4(6) .
Fe7 Fe8 Fe6 60.03(8) .
C8 Fe8 Fe5 50.5(4) .
C7 Fe8 Fe5 97.5(5) .
C5 Fe8 Fe5 50.2(3) .
C54 Fe8 Fe5 134.2(5) .
C57 Fe8 Fe5 146.8(6) .
C55 Fe8 Fe5 111.9(4) .
C58 Fe8 Fe5 171.8(6) .
C56 Fe8 Fe5 115.0(5) .
Fe7 Fe8 Fe5 59.84(8) .
Fe6 Fe8 Fe5 60.39(6) .
C10 Fe9 C9 98.1(4) .
C10 Fe9 C12 102.6(4) .
C9 Fe9 C12 99.4(3) .
C10 Fe9 C65 87.9(4) .
C9 Fe9 C65 106.9(4) .
C12 Fe9 C65 150.0(4) .
C10 Fe9 C66 123.5(4) .
C9 Fe9 C66 85.7(4) .
C12 Fe9 C66 132.5(4) .
C65 Fe9 C66 38.9(4) .
C10 Fe9 C63 117.7(3) .
C9 Fe9 C63 142.3(4) .
C12 Fe9 C63 84.4(3) .
C65 Fe9 C63 65.9(4) .
C66 Fe9 C63 65.7(4) .
C10 Fe9 C64 84.5(4) .
C9 Fe9 C64 145.8(4) .
C12 Fe9 C64 113.4(4) .
C65 Fe9 C64 38.9(4) .
C66 Fe9 C64 65.3(4) .
C63 Fe9 C64 39.7(3) .
C10 Fe9 C62 149.4(3) .
C9 Fe9 C62 104.4(4) .
C12 Fe9 C62 94.0(4) .
C65 Fe9 C62 65.9(4) .
C66 Fe9 C62 40.1(3) .
C63 Fe9 C62 38.1(3) .
C64 Fe9 C62 65.3(4) .
C10 Fe9 Fe11 51.9(2) .
C9 Fe9 Fe11 98.5(3) .
C12 Fe9 Fe11 51.1(3) .
C65 Fe9 Fe11 135.3(3) .
C66 Fe9 Fe11 174.1(3) .
C63 Fe9 Fe11 112.2(3) .
C64 Fe9 Fe11 109.4(3) .
C62 Fe9 Fe11 141.3(3) .
C10 Fe9 Fe12 97.7(3) .
C9 Fe9 Fe12 50.8(3) .
C12 Fe9 Fe12 49.7(2) .
C65 Fe9 Fe12 157.5(3) .
C66 Fe9 Fe12 124.9(3) .
C63 Fe9 Fe12 128.0(2) .
C64 Fe9 Fe12 163.0(3) .
C62 Fe9 Fe12 112.6(2) .
Fe11 Fe9 Fe12 60.90(5) .
C10 Fe9 Fe10 49.2(2) .
C9 Fe9 Fe10 50.7(3) .
C12 Fe9 Fe10 96.0(3) .
C65 Fe9 Fe10 111.7(3) .
C66 Fe9 Fe10 121.4(3) .
C63 Fe9 Fe10 166.8(2) .
C64 Fe9 Fe10 130.2(3) .
C62 Fe9 Fe10 154.4(3) .
Fe11 Fe9 Fe10 59.52(5) .
Fe12 Fe9 Fe10 59.11(5) .
C10 Fe10 C9 99.8(4) .
C10 Fe10 C11 101.1(4) .
C9 Fe10 C11 101.7(4) .
C10 Fe10 C68 90.2(4) .
C9 Fe10 C68 104.8(4) .
C11 Fe10 C68 148.8(4) .
C10 Fe10 C69 85.2(4) .
C9 Fe10 C69 144.0(4) .
C11 Fe10 C69 112.3(4) .
C68 Fe10 C69 39.3(4) .
C10 Fe10 C70 116.5(4) .
C9 Fe10 C70 141.9(4) .
C11 Fe10 C70 83.1(4) .
C68 Fe10 C70 66.0(4) .
C69 Fe10 C70 39.0(3) .
C10 Fe10 C67 128.0(4) .
C9 Fe10 C67 83.4(4) .
C11 Fe10 C67 129.3(4) .
C68 Fe10 C67 40.4(4) .
C69 Fe10 C67 66.3(4) .
C70 Fe10 C67 65.7(4) .
C10 Fe10 C71 150.9(4) .
C9 Fe10 C71 103.0(4) .
C11 Fe10 C71 91.7(4) .
C68 Fe10 C71 66.6(4) .
C69 Fe10 C71 65.8(4) .
C70 Fe10 C71 38.9(4) .
C67 Fe10 C71 39.3(4) .
C10 Fe10 Fe11 52.1(2) .
C9 Fe10 Fe11 98.3(3) .
C11 Fe10 Fe11 50.2(3) .
C68 Fe10 Fe11 138.8(3) .
C69 Fe10 Fe11 112.1(3) .
C70 Fe10 Fe11 112.6(3) .
C67 Fe10 Fe11 178.3(3) .
C71 Fe10 Fe11 139.6(3) .
C10 Fe10 Fe12 100.0(3) .
C9 Fe10 Fe12 51.3(3) .
C11 Fe10 Fe12 51.1(3) .
C68 Fe10 Fe12 155.1(3) .
C69 Fe10 Fe12 163.1(3) .
C70 Fe10 Fe12 126.5(3) .
C67 Fe10 Fe12 120.0(3) .
C71 Fe10 Fe12 108.3(3) .
Fe11 Fe10 Fe12 61.21(5) .
C10 Fe10 Fe9 50.9(3) .
C9 Fe10 Fe9 50.8(3) .
C11 Fe10 Fe9 96.7(3) .
C68 Fe10 Fe9 112.7(3) .
C69 Fe10 Fe9 131.8(3) .
C70 Fe10 Fe9 167.2(3) .
C67 Fe10 Fe9 122.3(3) .
C71 Fe10 Fe9 153.5(3) .
Fe11 Fe10 Fe9 59.27(5) .
Fe12 Fe10 Fe9 60.24(5) .
C11 Fe11 C12 98.1(4) .
C11 Fe11 C10 101.0(4) .
C12 Fe11 C10 102.9(3) .
C11 Fe11 C74 99.2(5) .
C12 Fe11 C74 96.5(5) .
C10 Fe11 C74 149.5(4) .
C11 Fe11 C75 138.3(5) .
C12 Fe11 C75 85.1(4) .
C10 Fe11 C75 118.8(5) .
C74 Fe11 C75 39.5(5) .
C11 Fe11 C73 85.4(5) .
C12 Fe11 C73 135.3(6) .
C10 Fe11 C73 120.2(6) .
C74 Fe11 C73 39.5(5) .
C75 Fe11 C73 65.1(5) .
C11 Fe11 C76 149.0(5) .
C12 Fe11 C76 109.5(6) .
C10 Fe11 C76 86.6(5) .
C74 Fe11 C76 64.7(5) .
C75 Fe11 C76 36.5(5) .
C73 Fe11 C76 65.1(5) .
C11 Fe11 C72 112.2(6) .
C12 Fe11 C72 145.9(5) .
C10 Fe11 C72 86.9(5) .
C74 Fe11 C72 64.4(4) .
C75 Fe11 C72 62.0(5) .
C73 Fe11 C72 38.9(5) .
C76 Fe11 C72 37.6(5) .
C11 Fe11 Fe9 99.8(3) .
C12 Fe11 Fe9 51.9(2) .
C10 Fe11 Fe9 51.4(2) .
C74 Fe11 Fe9 145.0(5) .
C75 Fe11 Fe9 113.9(4) .
C73 Fe11 Fe9 170.7(6) .
C76 Fe11 Fe9 108.2(4) .
C72 Fe11 Fe9 132.0(5) .
C11 Fe11 Fe10 52.2(3) .
C12 Fe11 Fe10 97.9(3) .
C10 Fe11 Fe10 49.9(2) .
C74 Fe11 Fe10 149.5(5) .
C75 Fe11 Fe10 168.7(4) .
C73 Fe11 Fe10 118.0(4) .
C76 Fe11 Fe10 133.3(4) .
C72 Fe11 Fe10 112.8(3) .
Fe9 Fe11 Fe10 61.21(5) .
C11 Fe11 Fe12 50.6(3) .
C12 Fe11 Fe12 49.5(2) .
C10 Fe11 Fe12 96.9(3) .
C74 Fe11 Fe12 113.5(3) .
C75 Fe11 Fe12 128.5(4) .
C73 Fe11 Fe12 128.1(5) .
C76 Fe11 Fe12 159.0(5) .
C72 Fe11 Fe12 162.7(5) .
Fe9 Fe11 Fe12 60.30(5) .
Fe10 Fe11 Fe12 59.45(5) .
C12 Fe12 C11 97.9(4) .
C12 Fe12 C9 101.2(4) .
C11 Fe12 C9 102.7(4) .
C12 Fe12 C81 98.6(6) .
C11 Fe12 C81 150.7(4) .
C9 Fe12 C81 97.6(7) .
C12 Fe12 C80 85.3(5) .
C11 Fe12 C80 118.6(6) .
C9 Fe12 C80 137.0(6) .
C81 Fe12 C80 39.6(6) .
C12 Fe12 C79 107.6(6) .
C11 Fe12 C79 88.6(6) .
C9 Fe12 C79 147.3(5) .
C81 Fe12 C79 63.3(6) .
C80 Fe12 C79 34.9(5) .
C12 Fe12 C77 138.9(6) .
C11 Fe12 C77 120.8(6) .
C9 Fe12 C77 84.1(4) .
C81 Fe12 C77 40.7(6) .
C80 Fe12 C77 65.4(5) .
C79 Fe12 C77 63.9(5) .
C12 Fe12 C78 144.4(6) .
C11 Fe12 C78 87.7(5) .
C9 Fe12 C78 111.8(6) .
C81 Fe12 C78 65.1(5) .
C80 Fe12 C78 61.7(5) .
C79 Fe12 C78 37.2(5) .
C77 Fe12 C78 38.8(5) .
C12 Fe12 Fe10 98.5(3) .
C11 Fe12 Fe10 51.9(3) .
C9 Fe12 Fe10 51.4(3) .
C81 Fe12 Fe10 147.1(7) .
C80 Fe12 Fe10 170.1(6) .
C79 Fe12 Fe10 135.6(6) .
C77 Fe12 Fe10 115.3(4) .
C78 Fe12 Fe10 112.0(4) .
C12 Fe12 Fe9 51.3(3) .
C11 Fe12 Fe9 97.6(3) .
C9 Fe12 Fe9 51.0(3) .
C81 Fe12 Fe9 111.6(3) .
C80 Fe12 Fe9 127.6(5) .
C79 Fe12 Fe9 158.5(5) .
C77 Fe12 Fe9 127.3(4) .
C78 Fe12 Fe9 162.7(6) .
Fe10 Fe12 Fe9 60.65(5) .
C12 Fe12 Fe11 50.4(3) .
C11 Fe12 Fe11 49.5(3) .
C9 Fe12 Fe11 96.9(3) .
C81 Fe12 Fe11 147.9(7) .
C80 Fe12 Fe11 118.3(4) .
C79 Fe12 Fe11 113.3(4) .
C77 Fe12 Fe11 170.3(6) .
C78 Fe12 Fe11 133.4(5) .
Fe10 Fe12 Fe11 59.34(5) .
Fe9 Fe12 Fe11 58.80(5) .
N4 Cu1 N2 119.1(3) .
N4 Cu1 N3 117.5(3) .
N2 Cu1 N3 121.1(3) .
N4 Cu1 N1 85.2(3) .
N2 Cu1 N1 85.3(3) .
N3 Cu1 N1 84.4(3) .

loop_
_geom_bond_atom_site_label_1
_geom_bond_atom_site_label_2
_geom_bond_distance
_geom_bond_site_symmetry_2
Cl1 Cl1' 1.990(19) 3_566
Cl1 Cl1' 1.990(19) .
Cl1' Cl2 1.95(2) 2
Cl2 Cl1' 1.95(2) 2_545
Cl2 Cu2 2.036(10) .
Cl3 Cu2 2.037(10) .
C1 O1 1.201(11) .
C1 Fe2 1.984(10) .
C1 Fe4 2.006(10) .
C1 Fe1 2.008(11) .
C2 O2 1.219(11) .
C2 Fe3 1.940(10) .
C2 Fe2 1.962(11) .
C2 Fe1 1.976(10) .
C3 O3 1.227(12) .
C3 Fe3 1.954(11) .
C3 Fe4 1.962(12) .
C3 Fe2 1.965(13) .
C4 O4 1.196(11) .
C4 Fe4 1.961(10) .
C4 Fe1 1.978(10) .
C4 Fe3 1.991(10) .
C5 O5 1.210(11) .
C5 Fe6 1.971(10) .
C5 Fe5 1.973(9) .
C5 Fe8 1.985(10) .
C6 O6 1.224(19) .
C6 Fe6 1.974(15) .
C6 Fe5 1.995(13) .
C6 Fe7 2.05(2) .
C7 O7 1.211(13) .
C7 Fe7 1.944(12) .
C7 Fe8 1.976(13) .
C7 Fe6 1.995(14) .
C8 O8 1.221(12) .
C8 Fe7 1.961(13) .
C8 Fe8 1.966(12) .
C8 Fe5 1.979(12) .
C9 O9 1.180(10) .
C9 Fe12 2.003(9) .
C9 Fe10 2.006(9) .
C9 Fe9 2.009(9) .
C10 O10 1.211(10) .
C10 Fe10 1.956(9) .
C10 Fe9 2.004(9) .
C10 Fe11 2.016(9) .
C11 O11 1.191(10) .
C11 Fe11 1.965(10) .
C11 Fe12 1.998(9) .
C11 Fe10 2.022(9) .
C12 O12 1.197(10) .
C12 Fe12 1.966(9) .
C12 Fe11 1.993(9) .
C12 Fe9 2.014(9) .
C13 N1 1.471(12) .
C13 C14 1.547(13) .
C13 H13A 0.9900 .
C13 H13B 0.9900 .
C14 N2 1.484(10) .
C14 H14A 0.9900 .
C14 H14B 0.9900 .
C15 N2 1.279(11) .
C15 C16 1.449(12) .
C15 H15 0.9500 .
C16 C20 1.422(13) .
C16 C17 1.441(13) .
C16 Fe1 2.140(9) .
C17 C18 1.403(13) .
C17 Fe1 2.125(9) .
C17 H17 1.0000 .
C18 C19 1.395(14) .
C18 Fe1 2.119(10) .
C18 H18 1.0000 .
C19 C20 1.439(14) .
C19 Fe1 2.139(10) .
C19 H19 1.0000 .
C20 Fe1 2.135(10) .
C20 H20 1.0000 .
C21 C22 1.371(17) .
C21 C25 1.46(2) .
C21 Fe2 2.097(12) .
C21 H21 1.0000 .
C22 C23 1.356(19) .
C22 Fe2 2.104(11) .
C22 H22 1.0000 .
C23 C24 1.37(3) .
C23 Fe2 2.113(14) .
C23 H23 1.0000 .
C24 C25 1.35(3) .
C24 Fe2 2.122(17) .
C24 H24 1.0000 .
C25 Fe2 2.129(17) .
C25 H25 1.0000 .
C26 C27 1.385(18) .
C26 C30 1.422(18) .
C26 Fe3 2.109(12) .
C26 H26 1.0000 .
C27 C28 1.421(19) .
C27 Fe3 2.124(12) .
C27 H27 1.0000 .
C28 C29 1.45(2) .
C28 Fe3 2.101(11) .
C28 H28 1.0000 .
C29 C30 1.28(2) .
C29 Fe3 2.094(12) .
C29 H29 1.0000 .
C30 Fe3 2.109(12) .
C30 H30 1.0000 .
C31 C32 1.28(2) .
C31 C35 1.30(2) .
C31 Fe4 2.080(14) .
C31 H31 1.0000 .
C32 C33 1.25(3) .
C32 Fe4 2.087(14) .
C32 H32 1.0000 .
C33 C34 1.50(3) .
C33 Fe4 2.100(14) .
C33 H33 1.0000 .
C34 C35 1.28(2) .
C34 Fe4 2.087(15) .
C34 H34 1.0000 .
C35 Fe4 2.082(13) .
C35 H35 1.0000 .
C36 N1 1.476(11) .
C36 C37 1.537(13) .
C36 H36A 0.9900 .
C36 H36B 0.9900 .
C37 N3 1.471(11) .
C37 H37A 0.9900 .
C37 H37B 0.9900 .
C38 N3 1.263(10) .
C38 C39 1.431(12) .
C38 H38 0.9500 .
C39 C40 1.446(13) .
C39 C43 1.460(13) .
C39 Fe5 2.151(9) .
C40 C41 1.401(13) .
C40 Fe5 2.120(10) .
C40 H40 1.0000 .
C41 C42 1.460(14) .
C41 Fe5 2.131(11) .
C41 H41 1.0000 .
C42 C43 1.418(13) .
C42 Fe5 2.139(10) .
C42 H42 1.0000 .
C43 Fe5 2.148(9) .
C43 H43 1.0000 .
C44 C48 1.37(2) .
C44 C45 1.43(2) .
C44 Fe6 2.107(13) .
C44 H44 1.0000 .
C45 C46 1.36(2) .
C45 Fe6 2.096(13) .
C45 H45 1.0000 .
C46 C47 1.41(2) .
C46 Fe6 2.136(14) .
C46 H46 1.0000 .
C47 C48 1.43(2) .
C47 Fe6 2.135(12) .
C47 H47 1.0000 .
C48 Fe6 2.112(14) .
C48 H48 1.0000 .
C49 C50 1.39(2) .
C49 C53 1.44(2) .
C49 Fe7 2.23(2) .
C49 H49 1.0000 .
C50 C51 1.27(2) .
C50 Fe7 2.140(16) .
C50 H50 1.0000 .
C51 C52 1.59(2) .
C51 Fe7 2.021(19) .
C51 H51 1.0000 .
C52 C53 1.191(19) .
C52 Fe7 2.056(15) .
C52 H52 1.0000 .
C53 Fe7 2.127(17) .
C53 H53 1.0000 .
C54 C58 1.36(2) .
C54 C55 1.43(2) .
C54 Fe8 2.090(16) .
C54 H54 1.0000 .
C55 C56 1.35(2) .
C55 Fe8 2.114(15) .
C55 H55 1.0000 .
C56 C57 1.49(2) .
C56 Fe8 2.129(15) .
C56 H56 1.0000 .
C57 C58 1.39(2) .
C57 Fe8 2.093(16) .
C57 H57 1.0000 .
C58 Fe8 2.116(16) .
C58 H58 1.0000 .
C59 N1 1.423(11) .
C59 C60 1.500(12) .
C59 H59A 0.9900 .
C59 H59B 0.9900 .
C60 N4 1.485(11) .
C60 H60A 0.9900 .
C60 H60B 0.9900 .
C61 N4 1.261(10) .
C61 C62 1.455(12) .
C61 H61 0.9500 .
C62 C63 1.392(12) .
C62 C66 1.463(13) .
C62 Fe9 2.146(9) .
C63 C64 1.445(12) .
C63 Fe9 2.124(8) .
C63 H63 1.0000 .
C64 C65 1.409(14) .
C64 Fe9 2.129(8) .
C64 H64 1.0000 .
C65 C66 1.407(13) .
C65 Fe9 2.103(9) .
C65 H65 1.0000 .
C66 Fe9 2.121(9) .
C66 H66 1.0000 .
C67 C71 1.431(14) .
C67 C68 1.460(14) .
C67 Fe10 2.123(9) .
C67 H67 1.0000 .
C68 C69 1.414(13) .
C68 Fe10 2.101(9) .
C68 H68 1.0000 .
C69 C70 1.409(13) .
C69 Fe10 2.106(9) .
C69 H69 1.0000 .
C70 C71 1.417(15) .
C70 Fe10 2.113(10) .
C70 H70 1.0000 .
C71 Fe10 2.138(10) .
C71 H71 1.0000 .
C72 C76 1.350(18) .
C72 C73 1.391(18) .
C72 Fe11 2.100(11) .
C72 H72 1.0000 .
C73 C74 1.399(18) .
C73 Fe11 2.082(11) .
C73 H73 1.0000 .
C74 C75 1.394(16) .
C74 Fe11 2.053(10) .
C74 H74 1.0000 .
C75 C76 1.302(17) .
C75 Fe11 2.074(11) .
C75 H75 1.0000 .
C76 Fe11 2.086(11) .
C76 H76 1.0000 .
C77 C78 1.397(18) .
C77 C81 1.45(2) .
C77 Fe12 2.103(10) .
C77 H77 1.0000 .
C78 C79 1.334(19) .
C78 Fe12 2.105(11) .
C78 H78 1.0000 .
C79 C80 1.249(18) .
C79 Fe12 2.083(12) .
C79 H79 1.0000 .
C80 C81 1.41(2) .
C80 Fe12 2.082(12) .
C80 H80 1.0000 .
C81 Fe12 2.071(11) .
C81 H81 1.0000 .
N1 Cu1 2.237(7) .
N2 Cu1 2.009(8) .
N3 Cu1 2.020(7) .
N4 Cu1 2.002(7) .
Fe1 Fe3 2.5000(19) .
Fe1 Fe2 2.528(2) .
Fe1 Fe4 2.530(2) .
Fe2 Fe4 2.497(2) .
Fe2 Fe3 2.503(2) .
Fe3 Fe4 2.541(2) .
Fe5 Fe7 2.504(2) .
Fe5 Fe8 2.522(2) .
Fe5 Fe6 2.5317(19) .
Fe6 Fe7 2.506(3) .
Fe6 Fe8 2.512(2) .
Fe7 Fe8 2.498(3) .
Fe9 Fe11 2.4932(17) .
Fe9 Fe12 2.5317(17) .
Fe9 Fe10 2.5419(17) .
Fe10 Fe11 2.4997(18) .
Fe10 Fe12 2.5025(17) .
Fe11 Fe12 2.5467(17) .
